data_7133691
loop_
_publ_author_name
'Shi, Siyu'
'Gu, Mengyun'
'Chen, Danna'
'Li, Ruya'
'Shen, Zhiqiang'
'Huang, Jinqi'
'Yan, Wenjin'

_publ_section_title
;
 Organocatalytic enantio- and diastereoselective synthesis of
 trifluoro-ethylamine allenoate derivatives containing axial and central
 chiralities.
;
_journal_issue 79
_journal_name_full 'Chemical communications (Cambridge, England)'
_journal_page_first 11116
_journal_page_last 11119
_journal_paper_doi 10.1039/d4cc03297g
_journal_volume 60
_journal_year 2024
_chemical_absolute_configuration unk
_chemical_formula_sum 'C27 H25 F3 N2 O5 S'
_chemical_formula_weight 546.55
_space_group_crystal_system orthorhombic
_space_group_IT_number 19
_space_group_name_Hall 'P 2ac 2ab'
_space_group_name_H-M_alt 'P 21 21 21'
_atom_sites_solution_hydrogens geom
_atom_sites_solution_primary direct
_atom_sites_solution_secondary difmap
_audit_creation_method SHELXL-2014/7
_audit_update_record
;
2024-06-26 deposited with the CCDC.	2024-09-05 downloaded from the CCDC.
;
_cell_angle_alpha 90
_cell_angle_beta 90
_cell_angle_gamma 90
_cell_formula_units_Z 4
_cell_length_a 9.272(3)
_cell_length_b 10.117(3)
_cell_length_c 29.063(9)
_cell_measurement_reflns_used 5637
_cell_measurement_temperature 296(2)
_cell_measurement_theta_max 21.19
_cell_measurement_theta_min 2.31
_cell_volume 2726.2(15)
_computing_cell_refinement 'Bruker SMART'
_computing_data_collection 'Bruker SMART APEX II'
_computing_data_reduction 'Bruker SAINT'
_computing_molecular_graphics SHELXTL
_computing_publication_material SHELXTL
_computing_structure_refinement 'SHELXL-2014/7 (Sheldrick, 2014)'
_computing_structure_solution 'SHELXL-2014/7 (Sheldrick, 2014)'
_diffrn_ambient_temperature 296(2)
_diffrn_detector_area_resol_mean 'fine-focus sealed tube'
_diffrn_measured_fraction_theta_full 0.999
_diffrn_measured_fraction_theta_max 0.956
_diffrn_measurement_device_type 'Bruker APEX II area detector'
_diffrn_measurement_method '\w scan'
_diffrn_radiation_type MoK\a
_diffrn_radiation_wavelength 0.71073
_diffrn_reflns_av_R_equivalents 0.0322
_diffrn_reflns_av_unetI/netI 0.0368
_diffrn_reflns_Laue_measured_fraction_full 0.999
_diffrn_reflns_Laue_measured_fraction_max 0.956
_diffrn_reflns_limit_h_max 9
_diffrn_reflns_limit_h_min -12
_diffrn_reflns_limit_k_max 13
_diffrn_reflns_limit_k_min -13
_diffrn_reflns_limit_l_max 39
_diffrn_reflns_limit_l_min -38
_diffrn_reflns_number 22841
_diffrn_reflns_point_group_measured_fraction_full 0.999
_diffrn_reflns_point_group_measured_fraction_max 0.932
_diffrn_reflns_theta_full 25.242
_diffrn_reflns_theta_max 29.139
_diffrn_reflns_theta_min 1.401
_exptl_absorpt_coefficient_mu 0.178
_exptl_absorpt_correction_type multi-scan
_exptl_absorpt_process_details SADABS
_exptl_crystal_colour colorless
_exptl_crystal_density_diffrn 1.332
_exptl_crystal_description block
_exptl_crystal_F_000 1136
_exptl_crystal_size_max 0.300
_exptl_crystal_size_mid 0.200
_exptl_crystal_size_min 0.200
_exptl_transmission_factor_max 0.7458
_exptl_transmission_factor_min 0.6706
_refine_diff_density_max 0.139
_refine_diff_density_min -0.151
_refine_diff_density_rms 0.030
_refine_ls_abs_structure_details
;
 Flack x determined using 1462 quotients [(I+)-(I-)]/[(I+)+(I-)]
 (Parsons, Flack and Wagner, Acta Cryst. B69 (2013) 249-259).
;
_refine_ls_abs_structure_Flack 0.04(4)
_refine_ls_extinction_method none
_refine_ls_goodness_of_fit_ref 1.002
_refine_ls_hydrogen_treatment constr
_refine_ls_matrix_type full
_refine_ls_number_parameters 347
_refine_ls_number_reflns 6839
_refine_ls_number_restraints 0
_refine_ls_restrained_S_all 1.002
_refine_ls_R_factor_all 0.0810
_refine_ls_R_factor_gt 0.0421
_refine_ls_shift/su_max 0.000
_refine_ls_shift/su_mean 0.000
_refine_ls_structure_factor_coef Fsqd
_refine_ls_weighting_details 'w=1/[\s^2^(Fo^2^)+(0.0310P)^2^+0.3623P] where P=(Fo^2^+2Fc^2^)/3'
_refine_ls_weighting_scheme calc
_refine_ls_wR_factor_gt 0.0822
_refine_ls_wR_factor_ref 0.0952
_reflns_Friedel_coverage 0.730
_reflns_Friedel_fraction_full 0.999
_reflns_Friedel_fraction_max 0.900
_reflns_number_gt 4326
_reflns_number_total 6839
_reflns_threshold_expression 'I > 2\s(I)'
_cod_data_source_file d4cc03297g2.cif
_cod_data_source_block 1
_cod_depositor_comments
;
The following automatic conversions were performed:

data item '_exptl_absorpt_correction_type' value 'Multi-scan' was
changed to 'multi-scan' in accordance with the
/home/data/users/saulius/crontab/automatic-downloads/rss-feeds/RSC/lib/dictionaries/cif_core.dic
dictionary named 'cif_core.dic' version 2.4.2 last updated on
2011-04-26.

Automatic conversion script
Id: cif_fix_values 8170 2020-07-09 18:12:32Z antanas 

 Adding full bibliography for 7133691--7133692.cif.
;
_cod_database_code 7133691
_shelx_shelxl_version_number 2014/7
_shelx_space_group_comment
;
The symmetry employed for this shelxl refinement is uniquely defined
by the following loop, which should always be used as a source of
symmetry information in preference to the above space-group names.
They are only intended as comments.
;
_shelx_estimated_absorpt_t_min 0.948
_shelx_estimated_absorpt_t_max 0.965

loop_
_space_group_symop_operation_xyz
'x, y, z'
'-x+1/2, -y, z+1/2'
'-x, y+1/2, -z+1/2'
'x+1/2, -y+1/2, -z'

loop_
_atom_site_label
_atom_site_type_symbol
_atom_site_fract_x
_atom_site_fract_y
_atom_site_fract_z
_atom_site_U_iso_or_equiv
_atom_site_adp_type
_atom_site_occupancy
_atom_site_site_symmetry_order
_atom_site_calc_flag
_atom_site_refinement_flags_posn
_atom_site_refinement_flags_adp
_atom_site_refinement_flags_occupancy
_atom_site_disorder_assembly
_atom_site_disorder_group
C1 C 0.0687(5) 0.4906(3) 0.05819(13) 0.0850(10) Uani 1 1 d . . . . .
H1 H 0.0900 0.5797 0.0542 0.102 Uiso 1 1 calc R U . . .
C2 C -0.0703(5) 0.4501(4) 0.06676(13) 0.0892(11) Uani 1 1 d . . . . .
H2 H -0.1434 0.5129 0.0686 0.107 Uiso 1 1 calc R U . . .
C3 C -0.1035(4) 0.3183(4) 0.07269(12) 0.0832(10) Uani 1 1 d . . . . .
H3 H -0.1984 0.2925 0.0779 0.100 Uiso 1 1 calc R U . . .
C4 C 0.0048(4) 0.2248(3) 0.07082(11) 0.0699(8) Uani 1 1 d . . . . .
H4 H -0.0166 0.1360 0.0753 0.084 Uiso 1 1 calc R U . . .
C5 C 0.1456(3) 0.2637(3) 0.06218(9) 0.0589(7) Uani 1 1 d . . . . .
C6 C 0.2711(3) 0.1776(3) 0.05875(9) 0.0550(7) Uani 1 1 d . . . . .
C7 C 0.4062(4) 0.2596(3) 0.05010(10) 0.0630(8) Uani 1 1 d . . . . .
C8 C 0.1759(4) 0.3964(3) 0.05560(10) 0.0679(8) Uani 1 1 d . . . . .
C9 C 0.3919(3) -0.0297(2) 0.05964(9) 0.0556(7) Uani 1 1 d . . . . .
H9 H 0.4575 0.0060 0.0363 0.067 Uiso 1 1 calc R U . . .
C10 C 0.3404(4) -0.1656(3) 0.04479(12) 0.0748(9) Uani 1 1 d . . . . .
C11 C 0.4696(3) -0.0372(2) 0.10559(9) 0.0504(6) Uani 1 1 d . . . . .
C12 C 0.6179(3) -0.0916(2) 0.10816(9) 0.0524(7) Uani 1 1 d . . . . .
C13 C 0.7220(4) -0.0661(3) 0.07512(11) 0.0680(8) Uani 1 1 d . . . . .
H13 H 0.6990 -0.0146 0.0496 0.082 Uiso 1 1 calc R U . . .
C14 C 0.8596(4) -0.1165(3) 0.07974(13) 0.0781(9) Uani 1 1 d . . . . .
H14 H 0.9286 -0.0993 0.0573 0.094 Uiso 1 1 calc R U . . .
C15 C 0.8947(4) -0.1911(3) 0.11684(14) 0.0845(11) Uani 1 1 d . . . . .
H15 H 0.9876 -0.2246 0.1200 0.101 Uiso 1 1 calc R U . . .
C16 C 0.7928(4) -0.2166(4) 0.14949(14) 0.0935(12) Uani 1 1 d . . . . .
H16 H 0.8172 -0.2671 0.1751 0.112 Uiso 1 1 calc R U . . .
C17 C 0.6555(4) -0.1691(3) 0.14518(11) 0.0730(9) Uani 1 1 d . . . . .
H17 H 0.5869 -0.1894 0.1674 0.088 Uiso 1 1 calc R U . . .
C18 C 0.4011(3) -0.0016(2) 0.14282(9) 0.0528(7) Uani 1 1 d . . . . .
C19 C 0.3431(3) 0.0438(3) 0.18054(9) 0.0539(7) Uani 1 1 d . . . . .
C20 C 0.3535(4) 0.1849(3) 0.19436(11) 0.0639(8) Uani 1 1 d . . . . .
C22 C 0.2552(3) -0.1636(3) 0.21371(11) 0.0646(8) Uani 1 1 d . . . . .
C23 C 0.1554(4) -0.3384(3) 0.26230(11) 0.0697(8) Uani 1 1 d . . . . .
C24 C 0.2991(4) -0.3989(4) 0.27234(13) 0.0927(11) Uani 1 1 d . . . . .
H24A H 0.3602 -0.3906 0.2458 0.139 Uiso 1 1 calc R U . . .
H24B H 0.2867 -0.4908 0.2797 0.139 Uiso 1 1 calc R U . . .
H24C H 0.3426 -0.3543 0.2980 0.139 Uiso 1 1 calc R U . . .
C25 C 0.0642(5) -0.3294(4) 0.30555(14) 0.1072(14) Uani 1 1 d . . . . .
H25A H 0.1175 -0.2846 0.3292 0.161 Uiso 1 1 calc R U . . .
H25B H 0.0398 -0.4168 0.3158 0.161 Uiso 1 1 calc R U . . .
H25C H -0.0226 -0.2811 0.2990 0.161 Uiso 1 1 calc R U . . .
C26 C 0.0764(4) -0.4103(4) 0.22477(13) 0.1022(13) Uani 1 1 d . . . . .
H26A H -0.0119 -0.3647 0.2180 0.153 Uiso 1 1 calc R U . . .
H26B H 0.0551 -0.4986 0.2347 0.153 Uiso 1 1 calc R U . . .
H26C H 0.1355 -0.4134 0.1977 0.153 Uiso 1 1 calc R U . . .
C27 C 0.4413(6) 0.3988(3) 0.17470(17) 0.1227(17) Uani 1 1 d . . . . .
H27A H 0.3627 0.4506 0.1621 0.147 Uiso 1 1 calc R U . . .
H27B H 0.4411 0.4100 0.2078 0.147 Uiso 1 1 calc R U . . .
C28 C 0.5767(6) 0.4452(4) 0.15609(18) 0.1289(18) Uani 1 1 d . . . . .
H28A H 0.6545 0.3949 0.1691 0.193 Uiso 1 1 calc R U . . .
H28B H 0.5891 0.5369 0.1636 0.193 Uiso 1 1 calc R U . . .
H28C H 0.5764 0.4347 0.1233 0.193 Uiso 1 1 calc R U . . .
F1 F 0.2567(3) -0.22344(18) 0.07582(8) 0.1020(7) Uani 1 1 d . . . . .
F2 F 0.2632(3) -0.1600(2) 0.00622(8) 0.1085(7) Uani 1 1 d . . . . .
F3 F 0.4500(3) -0.2456(2) 0.03672(9) 0.1117(8) Uani 1 1 d . . . . .
N1 N 0.2635(3) 0.0527(2) 0.06219(7) 0.0566(6) Uani 1 1 d . . . . .
N2 N 0.2654(3) -0.0299(2) 0.21291(8) 0.0696(7) Uani 1 1 d . . . . .
H2A H 0.2204 0.0132 0.2340 0.083 Uiso 1 1 calc R U . . .
O1 O 0.5273(3) 0.2197(2) 0.04780(8) 0.0748(6) Uani 1 1 d . . . . .
O2 O 0.3063(3) 0.2250(2) 0.23016(8) 0.0927(8) Uani 1 1 d . . . . .
O3 O 0.4201(3) 0.25887(19) 0.16333(8) 0.0781(6) Uani 1 1 d . . . . .
O4 O 0.1739(2) -0.1986(2) 0.25020(7) 0.0774(6) Uani 1 1 d . . . . .
O5 O 0.3095(3) -0.2354(2) 0.18611(8) 0.0863(7) Uani 1 1 d . . . . .
S1 S 0.35882(11) 0.42874(8) 0.04400(4) 0.0853(3) Uani 1 1 d . . . . .

loop_
_atom_site_aniso_label
_atom_site_aniso_U_11
_atom_site_aniso_U_22
_atom_site_aniso_U_33
_atom_site_aniso_U_23
_atom_site_aniso_U_13
_atom_site_aniso_U_12
C1 0.096(3) 0.0554(18) 0.103(3) 0.0020(17) -0.021(2) 0.004(2)
C2 0.089(3) 0.080(2) 0.098(3) -0.0003(19) -0.008(2) 0.016(2)
C3 0.064(2) 0.093(3) 0.093(2) -0.0037(19) 0.0028(19) 0.006(2)
C4 0.069(2) 0.0655(19) 0.075(2) 0.0003(15) -0.0014(17) -0.0038(17)
C5 0.0640(19) 0.0532(15) 0.0595(16) 0.0003(12) -0.0103(15) -0.0056(15)
C6 0.0628(19) 0.0513(15) 0.0508(15) -0.0003(12) -0.0056(14) -0.0120(14)
C7 0.067(2) 0.0536(15) 0.0684(19) 0.0059(14) -0.0109(16) -0.0160(15)
C8 0.071(2) 0.0562(16) 0.076(2) 0.0041(14) -0.0177(16) -0.0048(15)
C9 0.0595(19) 0.0470(13) 0.0603(16) -0.0070(12) 0.0079(14) -0.0093(13)
C10 0.080(2) 0.0581(17) 0.086(2) -0.0211(16) 0.006(2) -0.0161(18)
C11 0.0560(17) 0.0352(12) 0.0600(16) -0.0021(11) 0.0109(14) -0.0077(11)
C12 0.0578(18) 0.0372(12) 0.0623(16) -0.0072(11) 0.0132(14) -0.0039(11)
C13 0.067(2) 0.0610(17) 0.0756(19) 0.0012(14) 0.0191(17) -0.0033(16)
C14 0.064(2) 0.0698(19) 0.100(2) -0.0116(18) 0.028(2) -0.0047(18)
C15 0.062(2) 0.072(2) 0.119(3) -0.006(2) 0.012(2) 0.0130(17)
C16 0.078(3) 0.093(3) 0.109(3) 0.024(2) 0.018(2) 0.029(2)
C17 0.070(2) 0.0655(18) 0.084(2) 0.0125(16) 0.0214(18) 0.0091(17)
C18 0.0501(18) 0.0440(13) 0.0643(17) 0.0011(12) 0.0027(14) -0.0003(12)
C19 0.0475(16) 0.0532(15) 0.0609(16) -0.0027(12) 0.0064(14) 0.0046(13)
C20 0.0554(18) 0.0620(17) 0.074(2) -0.0107(15) 0.0073(17) 0.0036(16)
C22 0.056(2) 0.0657(18) 0.0722(19) 0.0061(15) 0.0162(17) 0.0040(15)
C23 0.058(2) 0.0757(19) 0.075(2) 0.0188(15) 0.0053(17) -0.0032(17)
C24 0.072(2) 0.096(3) 0.110(3) 0.016(2) -0.015(2) 0.003(2)
C25 0.106(3) 0.117(3) 0.099(3) 0.026(2) 0.034(3) -0.012(3)
C26 0.081(3) 0.123(3) 0.103(3) 0.026(2) -0.017(2) -0.029(3)
C27 0.166(5) 0.056(2) 0.146(4) -0.024(2) 0.053(3) -0.014(3)
C28 0.143(5) 0.076(3) 0.169(4) 0.005(3) -0.027(4) -0.035(3)
F1 0.1154(17) 0.0650(11) 0.1256(17) -0.0107(11) 0.0198(14) -0.0435(12)
F2 0.1192(18) 0.0993(15) 0.1071(15) -0.0392(12) -0.0204(15) -0.0283(14)
F3 0.1008(15) 0.0693(12) 0.165(2) -0.0570(13) 0.0100(16) 0.0014(12)
N1 0.0589(15) 0.0500(13) 0.0608(13) -0.0024(10) 0.0010(12) -0.0104(11)
N2 0.0709(18) 0.0627(15) 0.0752(16) 0.0007(12) 0.0313(14) 0.0074(13)
O1 0.0635(15) 0.0671(13) 0.0937(16) 0.0066(11) -0.0013(13) -0.0164(11)
O2 0.101(2) 0.0839(16) 0.0929(17) -0.0319(13) 0.0353(15) -0.0028(14)
O3 0.0962(17) 0.0505(11) 0.0877(15) -0.0135(10) 0.0226(13) -0.0068(12)
O4 0.0728(15) 0.0741(14) 0.0854(15) 0.0137(11) 0.0338(12) 0.0059(11)
O5 0.1001(19) 0.0645(13) 0.0943(16) -0.0037(12) 0.0428(15) -0.0014(13)
S1 0.0827(6) 0.0525(4) 0.1206(7) 0.0179(4) -0.0148(6) -0.0181(4)

loop_
_atom_type_symbol
_atom_type_description
_atom_type_scat_dispersion_real
_atom_type_scat_dispersion_imag
_atom_type_scat_source
C C 0.0033 0.0016 'International Tables Vol C Tables 4.2.6.8 and 6.1.1.4'
H H 0.0000 0.0000 'International Tables Vol C Tables 4.2.6.8 and 6.1.1.4'
N N 0.0061 0.0033 'International Tables Vol C Tables 4.2.6.8 and 6.1.1.4'
O O 0.0106 0.0060 'International Tables Vol C Tables 4.2.6.8 and 6.1.1.4'
F F 0.0171 0.0103 'International Tables Vol C Tables 4.2.6.8 and 6.1.1.4'
S S 0.1246 0.1234 'International Tables Vol C Tables 4.2.6.8 and 6.1.1.4'

loop_
_geom_angle_atom_site_label_1
_geom_angle_atom_site_label_2
_geom_angle_atom_site_label_3
_geom_angle
_geom_angle_site_symmetry_1
_geom_angle_site_symmetry_3
_geom_angle_publ_flag
C2 C1 C8 118.7(3) . . ?
C2 C1 H1 120.7 . . ?
C8 C1 H1 120.7 . . ?
C1 C2 C3 121.3(3) . . ?
C1 C2 H2 119.4 . . ?
C3 C2 H2 119.4 . . ?
C2 C3 C4 119.7(4) . . ?
C2 C3 H3 120.2 . . ?
C4 C3 H3 120.2 . . ?
C3 C4 C5 119.9(3) . . ?
C3 C4 H4 120.1 . . ?
C5 C4 H4 120.1 . . ?
C8 C5 C4 119.4(3) . . ?
C8 C5 C6 114.1(3) . . ?
C4 C5 C6 126.5(3) . . ?
N1 C6 C5 123.1(3) . . ?
N1 C6 C7 126.9(3) . . ?
C5 C6 C7 110.0(2) . . ?
O1 C7 C6 126.7(3) . . ?
O1 C7 S1 123.6(2) . . ?
C6 C7 S1 109.7(2) . . ?
C1 C8 C5 121.1(3) . . ?
C1 C8 S1 125.2(3) . . ?
C5 C8 S1 113.7(2) . . ?
N1 C9 C10 106.0(2) . . ?
N1 C9 C11 111.8(2) . . ?
C10 C9 C11 110.7(2) . . ?
N1 C9 H9 109.4 . . ?
C10 C9 H9 109.4 . . ?
C11 C9 H9 109.4 . . ?
F3 C10 F1 107.5(3) . . ?
F3 C10 F2 106.9(3) . . ?
F1 C10 F2 106.0(3) . . ?
F3 C10 C9 111.4(3) . . ?
F1 C10 C9 113.0(3) . . ?
F2 C10 C9 111.7(3) . . ?
C18 C11 C12 120.8(3) . . ?
C18 C11 C9 118.9(3) . . ?
C12 C11 C9 120.2(2) . . ?
C17 C12 C13 118.1(3) . . ?
C17 C12 C11 119.1(2) . . ?
C13 C12 C11 122.8(3) . . ?
C14 C13 C12 120.5(3) . . ?
C14 C13 H13 119.8 . . ?
C12 C13 H13 119.8 . . ?
C15 C14 C13 120.3(3) . . ?
C15 C14 H14 119.8 . . ?
C13 C14 H14 119.8 . . ?
C14 C15 C16 119.5(3) . . ?
C14 C15 H15 120.2 . . ?
C16 C15 H15 120.2 . . ?
C15 C16 C17 121.0(4) . . ?
C15 C16 H16 119.5 . . ?
C17 C16 H16 119.5 . . ?
C16 C17 C12 120.5(3) . . ?
C16 C17 H17 119.7 . . ?
C12 C17 H17 119.7 . . ?
C19 C18 C11 173.9(3) . . ?
C18 C19 N2 126.1(2) . . ?
C18 C19 C20 122.6(3) . . ?
N2 C19 C20 111.3(2) . . ?
O2 C20 O3 124.7(3) . . ?
O2 C20 C19 122.4(3) . . ?
O3 C20 C19 112.9(3) . . ?
O5 C22 O4 127.2(3) . . ?
O5 C22 N2 124.5(3) . . ?
O4 C22 N2 108.3(2) . . ?
O4 C23 C24 109.7(3) . . ?
O4 C23 C26 110.5(3) . . ?
C24 C23 C26 112.2(3) . . ?
O4 C23 C25 101.9(3) . . ?
C24 C23 C25 111.1(3) . . ?
C26 C23 C25 111.0(3) . . ?
C23 C24 H24A 109.5 . . ?
C23 C24 H24B 109.5 . . ?
H24A C24 H24B 109.5 . . ?
C23 C24 H24C 109.5 . . ?
H24A C24 H24C 109.5 . . ?
H24B C24 H24C 109.5 . . ?
C23 C25 H25A 109.5 . . ?
C23 C25 H25B 109.5 . . ?
H25A C25 H25B 109.5 . . ?
C23 C25 H25C 109.5 . . ?
H25A C25 H25C 109.5 . . ?
H25B C25 H25C 109.5 . . ?
C23 C26 H26A 109.5 . . ?
C23 C26 H26B 109.5 . . ?
H26A C26 H26B 109.5 . . ?
C23 C26 H26C 109.5 . . ?
H26A C26 H26C 109.5 . . ?
H26B C26 H26C 109.5 . . ?
C28 C27 O3 110.2(3) . . ?
C28 C27 H27A 109.6 . . ?
O3 C27 H27A 109.6 . . ?
C28 C27 H27B 109.6 . . ?
O3 C27 H27B 109.6 . . ?
H27A C27 H27B 108.1 . . ?
C27 C28 H28A 109.5 . . ?
C27 C28 H28B 109.5 . . ?
H28A C28 H28B 109.5 . . ?
C27 C28 H28C 109.5 . . ?
H28A C28 H28C 109.5 . . ?
H28B C28 H28C 109.5 . . ?
C6 N1 C9 121.4(2) . . ?
C22 N2 C19 125.4(2) . . ?
C22 N2 H2A 117.3 . . ?
C19 N2 H2A 117.3 . . ?
C20 O3 C27 117.0(3) . . ?
C22 O4 C23 120.5(2) . . ?
C8 S1 C7 92.30(15) . . ?

loop_
_geom_bond_atom_site_label_1
_geom_bond_atom_site_label_2
_geom_bond_distance
_geom_bond_site_symmetry_2
_geom_bond_publ_flag
C1 C2 1.375(5) . ?
C1 C8 1.379(5) . ?
C1 H1 0.9300 . ?
C2 C3 1.379(5) . ?
C2 H2 0.9300 . ?
C3 C4 1.381(4) . ?
C3 H3 0.9300 . ?
C4 C5 1.386(4) . ?
C4 H4 0.9300 . ?
C5 C8 1.385(4) . ?
C5 C6 1.456(4) . ?
C6 N1 1.270(3) . ?
C6 C7 1.524(4) . ?
C7 O1 1.195(4) . ?
C7 S1 1.776(3) . ?
C8 S1 1.760(3) . ?
C9 N1 1.455(4) . ?
C9 C10 1.518(4) . ?
C9 C11 1.519(4) . ?
C9 H9 0.9800 . ?
C10 F3 1.320(4) . ?
C10 F1 1.326(4) . ?
C10 F2 1.331(4) . ?
C11 C18 1.305(4) . ?
C11 C12 1.482(4) . ?
C12 C17 1.376(4) . ?
C12 C13 1.386(4) . ?
C13 C14 1.381(5) . ?
C13 H13 0.9300 . ?
C14 C15 1.355(5) . ?
C14 H14 0.9300 . ?
C15 C16 1.363(5) . ?
C15 H15 0.9300 . ?
C16 C17 1.367(5) . ?
C16 H16 0.9300 . ?
C17 H17 0.9300 . ?
C18 C19 1.305(4) . ?
C19 N2 1.400(4) . ?
C19 C20 1.486(4) . ?
C20 O2 1.199(3) . ?
C20 O3 1.325(4) . ?
C22 O5 1.194(3) . ?
C22 O4 1.348(3) . ?
C22 N2 1.356(4) . ?
C23 O4 1.467(4) . ?
C23 C24 1.496(5) . ?
C23 C26 1.502(5) . ?
C23 C25 1.518(5) . ?
C24 H24A 0.9600 . ?
C24 H24B 0.9600 . ?
C24 H24C 0.9600 . ?
C25 H25A 0.9600 . ?
C25 H25B 0.9600 . ?
C25 H25C 0.9600 . ?
C26 H26A 0.9600 . ?
C26 H26B 0.9600 . ?
C26 H26C 0.9600 . ?
C27 C28 1.445(6) . ?
C27 O3 1.467(4) . ?
C27 H27A 0.9700 . ?
C27 H27B 0.9700 . ?
C28 H28A 0.9600 . ?
C28 H28B 0.9600 . ?
C28 H28C 0.9600 . ?
N2 H2A 0.8600 . ?

loop_
_geom_torsion_atom_site_label_1
_geom_torsion_atom_site_label_2
_geom_torsion_atom_site_label_3
_geom_torsion_atom_site_label_4
_geom_torsion
_geom_torsion_site_symmetry_1
_geom_torsion_site_symmetry_2
_geom_torsion_site_symmetry_3
_geom_torsion_site_symmetry_4
_geom_torsion_publ_flag
C8 C1 C2 C3 0.0(6) . . . . ?
C1 C2 C3 C4 1.1(6) . . . . ?
C2 C3 C4 C5 -1.2(5) . . . . ?
C3 C4 C5 C8 0.1(5) . . . . ?
C3 C4 C5 C6 -179.4(3) . . . . ?
C8 C5 C6 N1 -177.5(3) . . . . ?
C4 C5 C6 N1 2.1(4) . . . . ?
C8 C5 C6 C7 1.8(3) . . . . ?
C4 C5 C6 C7 -178.6(3) . . . . ?
N1 C6 C7 O1 -4.5(5) . . . . ?
C5 C6 C7 O1 176.2(3) . . . . ?
N1 C6 C7 S1 175.8(2) . . . . ?
C5 C6 C7 S1 -3.5(3) . . . . ?
C2 C1 C8 C5 -1.0(5) . . . . ?
C2 C1 C8 S1 178.9(3) . . . . ?
C4 C5 C8 C1 1.0(5) . . . . ?
C6 C5 C8 C1 -179.4(3) . . . . ?
C4 C5 C8 S1 -178.9(2) . . . . ?
C6 C5 C8 S1 0.7(3) . . . . ?
N1 C9 C10 F3 173.5(3) . . . . ?
C11 C9 C10 F3 -65.0(4) . . . . ?
N1 C9 C10 F1 -65.4(4) . . . . ?
C11 C9 C10 F1 56.1(4) . . . . ?
N1 C9 C10 F2 54.1(3) . . . . ?
C11 C9 C10 F2 175.6(3) . . . . ?
N1 C9 C11 C18 16.6(3) . . . . ?
C10 C9 C11 C18 -101.4(3) . . . . ?
N1 C9 C11 C12 -166.9(2) . . . . ?
C10 C9 C11 C12 75.1(3) . . . . ?
C18 C11 C12 C17 34.9(4) . . . . ?
C9 C11 C12 C17 -141.5(3) . . . . ?
C18 C11 C12 C13 -144.0(3) . . . . ?
C9 C11 C12 C13 39.5(3) . . . . ?
C17 C12 C13 C14 -0.5(4) . . . . ?
C11 C12 C13 C14 178.4(3) . . . . ?
C12 C13 C14 C15 -0.4(5) . . . . ?
C13 C14 C15 C16 0.4(5) . . . . ?
C14 C15 C16 C17 0.6(6) . . . . ?
C15 C16 C17 C12 -1.5(6) . . . . ?
C13 C12 C17 C16 1.5(5) . . . . ?
C11 C12 C17 C16 -177.5(3) . . . . ?
C18 C19 C20 O2 -176.1(3) . . . . ?
N2 C19 C20 O2 3.6(4) . . . . ?
C18 C19 C20 O3 3.5(4) . . . . ?
N2 C19 C20 O3 -176.8(3) . . . . ?
C5 C6 N1 C9 -178.5(2) . . . . ?
C7 C6 N1 C9 2.3(4) . . . . ?
C10 C9 N1 C6 -156.5(3) . . . . ?
C11 C9 N1 C6 82.7(3) . . . . ?
O5 C22 N2 C19 -1.6(6) . . . . ?
O4 C22 N2 C19 178.9(3) . . . . ?
C18 C19 N2 C22 9.9(5) . . . . ?
C20 C19 N2 C22 -169.7(3) . . . . ?
O2 C20 O3 C27 2.2(5) . . . . ?
C19 C20 O3 C27 -177.5(3) . . . . ?
C28 C27 O3 C20 145.2(4) . . . . ?
O5 C22 O4 C23 6.2(5) . . . . ?
N2 C22 O4 C23 -174.3(3) . . . . ?
C24 C23 O4 C22 59.8(4) . . . . ?
C26 C23 O4 C22 -64.4(4) . . . . ?
C25 C23 O4 C22 177.5(3) . . . . ?
C1 C8 S1 C7 177.7(3) . . . . ?
C5 C8 S1 C7 -2.4(3) . . . . ?
O1 C7 S1 C8 -176.4(3) . . . . ?
C6 C7 S1 C8 3.3(2) . . . . ?
